data_7123611
loop_
_publ_author_name
'Pandey, Anjani Kumar'
'Usman, Mohammad'
'Rath, Sankar Prasad'

_publ_section_title
;
 Counter Ion Triggers Stabilization of Two Geometrical Isomers of a
 Ni(II)dication Diradical Porphyrin Dimer: Role of Anion-\p Interactions
;
_journal_name_full 'Chemical Communications'
_journal_paper_doi 10.1039/C9CC02902H
_journal_year 2019
_chemical_formula_sum 'C76 H92 Cl18 N8 Ni2 Sb4'
_chemical_formula_weight 2360.09
_space_group_crystal_system triclinic
_space_group_IT_number 2
_space_group_name_Hall '-P 1'
_space_group_name_H-M_alt 'P -1'
_symmetry_space_group_name_Hall '-P 1'
_symmetry_space_group_name_H-M 'P -1'
_atom_sites_solution_hydrogens mixed
_audit_creation_method SHELXL-2014
_audit_update_record
;
2018-12-18 deposited with the CCDC.    2019-06-07 downloaded from the CCDC.
;
_cell_angle_alpha 65.236(5)
_cell_angle_beta 78.258(5)
_cell_angle_gamma 86.781(5)
_cell_formula_units_Z 1
_cell_length_a 12.437(5)
_cell_length_b 13.261(5)
_cell_length_c 15.817(5)
_cell_measurement_reflns_used 999
_cell_measurement_temperature 100(2)
_cell_measurement_theta_max 27.5
_cell_measurement_theta_min 2.7
_cell_volume 2318.0(15)
_computing_cell_refinement 'Bruker SAINT'
_computing_data_collection 'Bruker APEX'
_computing_data_reduction 'Bruker SAINT'
_computing_molecular_graphics 'SHELXL 5.1, XP (Sheldrick, 1994)'
_computing_publication_material SHELXL-97
_computing_structure_refinement 'SHELXL-2014 (Sheldrick, 2014)'
_computing_structure_solution 'SHELXS-97 (Sheldrick, 2008)'
_diffrn_ambient_temperature 100(2)
_diffrn_measured_fraction_theta_full 0.996
_diffrn_measured_fraction_theta_max 0.997
_diffrn_measurement_device_type 'Bruker SMART APEX'
_diffrn_measurement_method \w
_diffrn_radiation_type MoK\a
_diffrn_radiation_wavelength 0.71069
_diffrn_reflns_av_R_equivalents 0.0480
_diffrn_reflns_av_unetI/netI 0.0636
_diffrn_reflns_Laue_measured_fraction_full 0.996
_diffrn_reflns_Laue_measured_fraction_max 0.997
_diffrn_reflns_limit_h_max 15
_diffrn_reflns_limit_h_min -15
_diffrn_reflns_limit_k_max 16
_diffrn_reflns_limit_k_min -16
_diffrn_reflns_limit_l_max 19
_diffrn_reflns_limit_l_min -19
_diffrn_reflns_number 28267
_diffrn_reflns_point_group_measured_fraction_full 0.996
_diffrn_reflns_point_group_measured_fraction_max 0.997
_diffrn_reflns_theta_full 25.240
_diffrn_reflns_theta_max 25.500
_diffrn_reflns_theta_min 2.341
_diffrn_source 'fine-focus sealed tube'
_exptl_absorpt_coefficient_mu 2.110
_exptl_absorpt_correction_T_max 0.713
_exptl_absorpt_correction_T_min 0.610
_exptl_absorpt_correction_type multi-scan
_exptl_absorpt_process_details 'SADABS 2.05 (Sheldrick, 2002)'
_exptl_crystal_colour 'dark red'
_exptl_crystal_density_diffrn 1.691
_exptl_crystal_description block
_exptl_crystal_F_000 1170
_exptl_crystal_size_max 0.260
_exptl_crystal_size_mid 0.200
_exptl_crystal_size_min 0.160
_refine_diff_density_max 1.785
_refine_diff_density_min -0.929
_refine_diff_density_rms 0.154
_refine_ls_extinction_method none
_refine_ls_goodness_of_fit_ref 1.026
_refine_ls_hydrogen_treatment constr
_refine_ls_matrix_type full
_refine_ls_number_parameters 499
_refine_ls_number_reflns 8596
_refine_ls_number_restraints 10
_refine_ls_restrained_S_all 1.027
_refine_ls_R_factor_all 0.0915
_refine_ls_R_factor_gt 0.0580
_refine_ls_shift/su_max 0.001
_refine_ls_shift/su_mean 0.000
_refine_ls_structure_factor_coef Fsqd
_refine_ls_weighting_details 'w=1/[\s^2^(Fo^2^)+(0.0798P)^2^+11.1160P] where P=(Fo^2^+2Fc^2^)/3'
_refine_ls_weighting_scheme calc
_refine_ls_wR_factor_gt 0.1439
_refine_ls_wR_factor_ref 0.1615
_reflns_Friedel_coverage 0.000
_reflns_number_gt 6159
_reflns_number_total 8596
_reflns_threshold_expression 'I > 2\s(I)'
_cod_data_source_file c9cc02902h2.cif
_cod_data_source_block shelx
_cod_database_code 7123611
_shelx_space_group_comment
;
The symmetry employed for this shelxl refinement is uniquely defined
by the following loop, which should always be used as a source of
symmetry information in preference to the above space-group names.
They are only intended as comments.
;
_shelx_estimated_absorpt_t_min 0.610
_shelx_estimated_absorpt_t_max 0.729
_shelxl_version_number 2014-3

loop_
_space_group_symop_operation_xyz
'x, y, z'
'-x, -y, -z'

loop_
_atom_site_label
_atom_site_type_symbol
_atom_site_fract_x
_atom_site_fract_y
_atom_site_fract_z
_atom_site_U_iso_or_equiv
_atom_site_adp_type
_atom_site_occupancy
_atom_site_site_symmetry_order
_atom_site_calc_flag
_atom_site_refinement_flags_posn
_atom_site_refinement_flags_adp
_atom_site_refinement_flags_occupancy
_atom_site_disorder_assembly
_atom_site_disorder_group
Sb1 Sb 0.75544(4) 0.40580(5) 0.28767(4) 0.03561(17) Uani 1 1 d . . . . .
Cl1 Cl 0.69879(17) 0.2835(2) 0.44914(14) 0.0469(5) Uani 1 1 d . . . . .
Cl2 Cl 0.68172(17) 0.29315(17) 0.23236(13) 0.0394(5) Uani 1 1 d . . . . .
Cl3 Cl 0.5908(2) 0.5056(3) 0.2877(2) 0.0764(9) Uani 1 1 d . . . . .
Sb2 Sb 1.06352(4) 0.35608(4) 0.11221(3) 0.03132(16) Uani 1 1 d . . . . .
Cl4 Cl 1.1499(2) 0.45999(19) -0.07159(14) 0.0528(6) Uani 1 1 d . . . . .
Cl5 Cl 0.96451(17) 0.25737(18) 0.28652(13) 0.0432(5) Uani 1 1 d . . . . .
Cl6 Cl 1.0043(2) 0.21070(19) 0.08285(15) 0.0582(7) Uani 1 1 d . . . . .
Cl7 Cl 1.23193(18) 0.27645(19) 0.14498(16) 0.0495(5) Uani 1 1 d . . . . .
Ni1 Ni 0.06239(7) 0.38822(7) 0.37795(6) 0.0208(2) Uani 1 1 d . . . . .
N1 N -0.0341(4) 0.3114(4) 0.4971(4) 0.0188(12) Uani 1 1 d . . . . .
N2 N -0.0322(5) 0.5116(5) 0.3484(4) 0.0232(13) Uani 1 1 d . . . . .
N3 N 0.1648(5) 0.4658(5) 0.2648(4) 0.0296(14) Uani 1 1 d . . . . .
N4 N 0.1586(4) 0.2668(5) 0.4105(4) 0.0240(13) Uani 1 1 d . . . . .
C1 C -0.0436(5) 0.2021(5) 0.5502(5) 0.0194(14) Uani 1 1 d . . . . .
C2 C -0.1231(5) 0.1744(6) 0.6381(5) 0.0234(15) Uani 1 1 d . . . . .
C3 C -0.1616(5) 0.2741(5) 0.6373(5) 0.0221(15) Uani 1 1 d . . . . .
C4 C -0.1108(5) 0.3583(5) 0.5474(5) 0.0200(14) Uani 1 1 d . . . . .
C5 C -0.1408(6) 0.4656(6) 0.5063(5) 0.0269(16) Uani 1 1 d . . . . .
H5 H -0.1852 0.4953 0.5463 0.032 Uiso 1 1 calc R U . . .
C6 C -0.1113(6) 0.5354(5) 0.4096(5) 0.0235(15) Uani 1 1 d . . . . .
C7 C -0.1650(7) 0.6356(6) 0.3600(5) 0.0324(18) Uani 1 1 d . . . . .
C8 C -0.1203(7) 0.6686(6) 0.2660(5) 0.0342(18) Uani 1 1 d . . . . .
C9 C -0.0353(6) 0.5934(6) 0.2587(5) 0.0294(17) Uani 1 1 d . . . . .
C10 C 0.0427(7) 0.6066(6) 0.1799(5) 0.0332(18) Uani 1 1 d . . . . .
H10 H 0.0288 0.6569 0.1198 0.040 Uiso 1 1 calc R U . . .
C11 C 0.1399(7) 0.5518(6) 0.1823(5) 0.036(2) Uani 1 1 d . . . . .
C12 C 0.2394(8) 0.5839(7) 0.1094(5) 0.043(2) Uani 1 1 d . . . . .
C13 C 0.3222(7) 0.5238(7) 0.1488(6) 0.043(2) Uani 1 1 d . . . . .
C14 C 0.2755(6) 0.4489(7) 0.2437(5) 0.0332(18) Uani 1 1 d . . . . .
C15 C 0.3278(6) 0.3609(7) 0.3044(6) 0.0362(19) Uani 1 1 d . . . . .
H15 H 0.4058 0.3618 0.2910 0.043 Uiso 1 1 calc R U . . .
C16 C 0.2741(6) 0.2738(6) 0.3814(5) 0.0306(17) Uani 1 1 d . . . . .
C17 C 0.3186(6) 0.1690(6) 0.4345(6) 0.0326(18) Uani 1 1 d . . . . .
C18 C 0.2322(6) 0.0985(6) 0.4909(5) 0.0282(16) Uani 1 1 d . . . . .
C19 C 0.1349(6) 0.1637(6) 0.4718(5) 0.0242(15) Uani 1 1 d . . . . .
C20 C 0.0217(5) 0.1264(5) 0.5183(5) 0.0204(14) Uani 1 1 d . . . . .
C21 C -0.1530(6) 0.0609(6) 0.7154(5) 0.0326(18) Uani 1 1 d . . . . .
H21A H -0.1561 0.0633 0.7776 0.039 Uiso 1 1 calc R U . . .
H21B H -0.0949 0.0093 0.7080 0.039 Uiso 1 1 calc R U . . .
C22 C -0.2615(8) 0.0175(8) 0.7145(8) 0.058(3) Uani 1 1 d . . . . .
H22A H -0.2762 -0.0579 0.7648 0.087 Uiso 1 1 calc R U . . .
H22B H -0.2591 0.0160 0.6528 0.087 Uiso 1 1 calc R U . . .
H22C H -0.3198 0.0660 0.7255 0.087 Uiso 1 1 calc R U . . .
C23 C -0.2467(6) 0.2927(6) 0.7102(5) 0.0311(17) Uani 1 1 d . . . . .
H23A H -0.2251 0.3595 0.7165 0.037 Uiso 1 1 calc R U . . .
H23B H -0.2497 0.2284 0.7723 0.037 Uiso 1 1 calc R U . . .
C24 C -0.3605(7) 0.3080(8) 0.6858(6) 0.049(2) Uani 1 1 d . . . . .
H24A H -0.4131 0.3200 0.7357 0.073 Uiso 1 1 calc R U . . .
H24B H -0.3832 0.2413 0.6810 0.073 Uiso 1 1 calc R U . . .
H24C H -0.3586 0.3724 0.6250 0.073 Uiso 1 1 calc R U . . .
C25 C -0.2509(7) 0.6896(7) 0.4067(6) 0.045(2) Uani 1 1 d . . . . .
H25A H -0.2504 0.7697 0.3642 0.053 Uiso 1 1 calc R U . . .
H25B H -0.2306 0.6834 0.4660 0.053 Uiso 1 1 calc R U . . .
C26 C -0.3683(8) 0.6417(10) 0.4310(8) 0.070(3) Uani 1 1 d . . . . .
H26A H -0.4182 0.6810 0.4624 0.104 Uiso 1 1 calc R U . . .
H26B H -0.3704 0.5625 0.4735 0.104 Uiso 1 1 calc R U . . .
H26C H -0.3912 0.6509 0.3725 0.104 Uiso 1 1 calc R U . . .
C27 C -0.1442(9) 0.7696(7) 0.1827(6) 0.052(2) Uani 1 1 d . . . . .
H27A H -0.2206 0.7912 0.1983 0.063 Uiso 1 1 calc R U . . .
H27B H -0.1383 0.7509 0.1275 0.063 Uiso 1 1 calc R U . . .
C28 C -0.0665(11) 0.8678(8) 0.1553(7) 0.078(4) Uani 1 1 d . . . . .
H28A H -0.0874 0.9322 0.1025 0.118 Uiso 1 1 calc R U . . .
H28B H 0.0089 0.8486 0.1358 0.118 Uiso 1 1 calc R U . . .
H28C H -0.0709 0.8859 0.2099 0.118 Uiso 1 1 calc R U . . .
C29 C 0.2429(9) 0.6702(8) 0.0099(6) 0.063(3) Uani 1 1 d . . . . .
H29A H 0.1759 0.6610 -0.0112 0.075 Uiso 1 1 calc R U . . .
H29B H 0.3070 0.6574 -0.0328 0.075 Uiso 1 1 calc R U . . .
C30 C 0.2507(10) 0.7884(8) 0.0003(7) 0.070(3) Uani 1 1 d . . . . .
H30A H 0.2646 0.8398 -0.0671 0.105 Uiso 1 1 calc R U . . .
H30B H 0.3110 0.7955 0.0291 0.105 Uiso 1 1 calc R U . . .
H30C H 0.1815 0.8064 0.0328 0.105 Uiso 1 1 calc R U . . .
C31 C 0.4398(9) 0.5242(9) 0.1009(8) 0.072(3) Uani 1 1 d . . . . .
H31A H 0.4781 0.4658 0.1466 0.086 Uiso 1 1 calc R U . . .
H31B H 0.4411 0.5041 0.0471 0.086 Uiso 1 1 calc R U . . .
C32 C 0.5016(9) 0.6298(10) 0.0650(8) 0.076(3) Uani 1 1 d . . . . .
H32A H 0.5778 0.6212 0.0377 0.115 Uiso 1 1 calc R U . . .
H32B H 0.5004 0.6514 0.1173 0.115 Uiso 1 1 calc R U . . .
H32C H 0.4679 0.6874 0.0160 0.115 Uiso 1 1 calc R U . . .
C33 C 0.4389(6) 0.1448(7) 0.4234(7) 0.043(2) Uani 1 1 d . . . . .
H33A H 0.4550 0.0943 0.4861 0.051 Uiso 1 1 calc R U . . .
H33B H 0.4823 0.2148 0.4005 0.051 Uiso 1 1 calc R U . . .
C34 C 0.4734(7) 0.0914(8) 0.3538(7) 0.054(2) Uani 1 1 d . . . . .
H34A H 0.5533 0.0839 0.3432 0.080 Uiso 1 1 calc R U . . .
H34B H 0.4518 0.1382 0.2934 0.080 Uiso 1 1 calc R U . . .
H34C H 0.4373 0.0178 0.3802 0.080 Uiso 1 1 calc R U . . .
C35 C 0.2335(6) -0.0159(6) 0.5701(6) 0.0312(17) Uani 1 1 d . . . . .
H35A H 0.3064 -0.0480 0.5605 0.037 Uiso 1 1 calc R U . . .
H35B H 0.1777 -0.0649 0.5680 0.037 Uiso 1 1 calc R U . . .
C36 C 0.2094(7) -0.0118(7) 0.6674(6) 0.043(2) Uani 1 1 d . . . . .
H36A H 0.2143 -0.0866 0.7169 0.064 Uiso 1 1 calc R U . . .
H36B H 0.1354 0.0153 0.6788 0.064 Uiso 1 1 calc R U . . .
H36C H 0.2633 0.0383 0.6689 0.064 Uiso 1 1 calc R U . . .
C37 C -0.0244(5) 0.0329(5) 0.5238(5) 0.0229(15) Uani 1 1 d . . . . .
H37 H -0.0961 0.0096 0.5631 0.028 Uiso 1 1 d . U . . .
C1S C 0.3945(19) 0.038(10) 0.021(2) 0.42(8) Uiso 0.45 1 d D . P A 1
H1SA H 0.4214 -0.0379 0.0508 0.505 Uiso 0.45 1 calc R U P A 1
H1SB H 0.4127 0.0829 0.0530 0.505 Uiso 0.45 1 calc R U P A 1
Cl1S Cl 0.4506(18) 0.1015(18) -0.1038(16) 0.228(10) Uiso 0.45 1 d D . P A 1
Cl2S Cl 0.2513(6) 0.0357(6) 0.0236(5) 0.0749(17) Uiso 0.45 1 d D . P A 1
C2S C 0.4252(16) 0.1414(17) -0.1216(12) 0.051(5) Uani 0.55 1 d D U P B 2
H2SA H 0.4106 0.2178 -0.1652 0.061 Uiso 0.55 1 calc R U P B 2
H2SB H 0.5023 0.1416 -0.1141 0.061 Uiso 0.55 1 calc R U P B 2
Cl3S Cl 0.416(2) 0.0565(18) -0.1763(16) 0.337(11) Uiso 0.55 1 d D . P B 2
Cl4S Cl 0.339(2) 0.112(2) -0.0086(15) 0.344(12) Uiso 0.55 1 d D . P B 2

loop_
_atom_site_aniso_label
_atom_site_aniso_U_11
_atom_site_aniso_U_22
_atom_site_aniso_U_33
_atom_site_aniso_U_23
_atom_site_aniso_U_13
_atom_site_aniso_U_12
Sb1 0.0369(3) 0.0403(3) 0.0355(3) -0.0202(3) -0.0094(2) -0.0007(2)
Cl1 0.0445(12) 0.0703(15) 0.0327(11) -0.0286(11) -0.0019(9) -0.0159(11)
Cl2 0.0449(12) 0.0437(11) 0.0309(10) -0.0159(9) -0.0076(9) -0.0064(10)
Cl3 0.0636(17) 0.089(2) 0.112(2) -0.0710(19) -0.0376(16) 0.0325(16)
Sb2 0.0443(3) 0.0285(3) 0.0207(3) -0.0094(2) -0.0060(2) -0.0039(2)
Cl4 0.0664(15) 0.0595(14) 0.0271(11) -0.0124(10) -0.0042(10) -0.0205(12)
Cl5 0.0486(12) 0.0532(13) 0.0245(10) -0.0101(9) -0.0084(8) -0.0180(10)
Cl6 0.0937(19) 0.0505(13) 0.0354(12) -0.0194(10) -0.0119(12) -0.0297(13)
Cl7 0.0493(13) 0.0549(14) 0.0497(13) -0.0253(11) -0.0152(10) 0.0083(11)
Ni1 0.0217(5) 0.0223(5) 0.0209(5) -0.0121(4) -0.0018(3) -0.0027(4)
N1 0.019(3) 0.023(3) 0.019(3) -0.012(2) -0.007(2) 0.001(2)
N2 0.032(3) 0.023(3) 0.020(3) -0.012(2) -0.011(2) -0.002(3)
N3 0.035(4) 0.031(3) 0.023(3) -0.016(3) 0.006(3) -0.011(3)
N4 0.017(3) 0.033(3) 0.030(3) -0.022(3) -0.001(2) 0.001(3)
C1 0.018(3) 0.021(3) 0.026(4) -0.014(3) -0.010(3) -0.002(3)
C2 0.022(4) 0.030(4) 0.022(4) -0.014(3) -0.006(3) -0.001(3)
C3 0.024(4) 0.022(3) 0.025(4) -0.013(3) -0.006(3) -0.003(3)
C4 0.017(3) 0.023(4) 0.026(4) -0.015(3) -0.008(3) 0.002(3)
C5 0.028(4) 0.030(4) 0.034(4) -0.023(3) -0.009(3) -0.003(3)
C6 0.030(4) 0.020(3) 0.028(4) -0.016(3) -0.011(3) -0.001(3)
C7 0.044(5) 0.023(4) 0.037(5) -0.015(3) -0.020(4) 0.003(4)
C8 0.051(5) 0.023(4) 0.029(4) -0.008(3) -0.016(4) 0.001(4)
C9 0.043(5) 0.024(4) 0.025(4) -0.011(3) -0.012(3) -0.004(3)
C10 0.056(5) 0.025(4) 0.025(4) -0.012(3) -0.015(4) -0.005(4)
C11 0.062(6) 0.026(4) 0.020(4) -0.011(3) 0.002(4) -0.019(4)
C12 0.069(6) 0.038(5) 0.020(4) -0.014(4) 0.008(4) -0.022(5)
C13 0.050(5) 0.038(5) 0.043(5) -0.027(4) 0.016(4) -0.021(4)
C14 0.036(5) 0.039(5) 0.031(4) -0.026(4) 0.007(3) -0.014(4)
C15 0.027(4) 0.047(5) 0.043(5) -0.032(4) 0.009(4) -0.013(4)
C16 0.021(4) 0.041(4) 0.040(5) -0.027(4) -0.001(3) -0.005(3)
C17 0.024(4) 0.038(4) 0.048(5) -0.029(4) -0.007(3) 0.005(4)
C18 0.020(4) 0.034(4) 0.043(5) -0.027(4) -0.007(3) 0.002(3)
C19 0.028(4) 0.026(4) 0.030(4) -0.022(3) -0.008(3) -0.004(3)
C20 0.019(3) 0.021(3) 0.023(4) -0.009(3) -0.009(3) 0.000(3)
C21 0.030(4) 0.024(4) 0.038(4) -0.012(3) 0.001(3) 0.003(3)
C22 0.051(6) 0.038(5) 0.075(7) -0.022(5) 0.003(5) -0.002(5)
C23 0.041(5) 0.025(4) 0.029(4) -0.016(3) 0.000(3) -0.002(3)
C24 0.039(5) 0.059(6) 0.046(5) -0.027(5) 0.008(4) 0.017(4)
C25 0.062(6) 0.028(4) 0.048(5) -0.019(4) -0.018(4) 0.018(4)
C26 0.056(7) 0.090(8) 0.091(8) -0.062(7) -0.029(6) 0.032(6)
C27 0.087(7) 0.031(5) 0.036(5) -0.009(4) -0.020(5) 0.013(5)
C28 0.139(11) 0.033(5) 0.049(6) -0.004(5) -0.016(7) 0.001(6)
C29 0.090(8) 0.071(7) 0.025(5) -0.022(5) 0.008(5) -0.029(6)
C30 0.100(9) 0.051(6) 0.039(6) 0.002(5) -0.007(5) -0.036(6)
C31 0.069(7) 0.079(8) 0.060(7) -0.043(6) 0.039(6) -0.023(6)
C32 0.056(7) 0.093(9) 0.063(7) -0.022(6) 0.011(5) -0.026(6)
C33 0.017(4) 0.046(5) 0.071(6) -0.032(5) -0.005(4) 0.002(4)
C34 0.028(5) 0.063(6) 0.082(7) -0.046(6) -0.002(4) 0.004(4)
C35 0.023(4) 0.026(4) 0.055(5) -0.025(4) -0.014(3) 0.009(3)
C36 0.046(5) 0.028(4) 0.053(5) -0.012(4) -0.017(4) 0.007(4)
C37 0.021(4) 0.022(4) 0.026(4) -0.009(3) -0.006(3) 0.000(3)
C2S 0.048(6) 0.053(6) 0.040(6) -0.016(4) 0.007(4) -0.001(4)

loop_
_atom_type_symbol
_atom_type_description
_atom_type_scat_dispersion_real
_atom_type_scat_dispersion_imag
_atom_type_scat_source
C C 0.0033 0.0016 'International Tables Vol C Tables 4.2.6.8 and 6.1.1.4'
H H 0.0000 0.0000 'International Tables Vol C Tables 4.2.6.8 and 6.1.1.4'
N N 0.0061 0.0033 'International Tables Vol C Tables 4.2.6.8 and 6.1.1.4'
Cl Cl 0.1484 0.1585 'International Tables Vol C Tables 4.2.6.8 and 6.1.1.4'
Ni Ni 0.3393 1.1124 'International Tables Vol C Tables 4.2.6.8 and 6.1.1.4'
Sb Sb -0.5866 1.5461 'International Tables Vol C Tables 4.2.6.8 and 6.1.1.4'

loop_
_geom_angle_atom_site_label_1
_geom_angle_atom_site_label_2
_geom_angle_atom_site_label_3
_geom_angle
_geom_angle_site_symmetry_1
_geom_angle_site_symmetry_3
Cl2 Sb1 Cl1 93.95(8) . .
Cl2 Sb1 Cl3 91.21(9) . .
Cl1 Sb1 Cl3 92.20(11) . .
Cl2 Sb1 Cl4 82.27(7) . 2_765
Cl1 Sb1 Cl4 171.93(8) . 2_765
Cl3 Sb1 Cl4 95.00(10) . 2_765
Cl2 Sb1 Cl5 84.34(7) . .
Cl1 Sb1 Cl5 86.83(7) . .
Cl3 Sb1 Cl5 175.36(8) . .
Cl4 Sb1 Cl5 85.71(6) 2_765 .
Cl7 Sb2 Cl6 94.36(9) . .
Cl7 Sb2 Cl5 92.92(8) . .
Cl6 Sb2 Cl5 89.35(8) . .
Cl7 Sb2 Cl4 91.41(8) . .
Cl6 Sb2 Cl4 88.69(8) . .
Cl5 Sb2 Cl4 175.37(7) . .
Cl7 Sb2 Cl4 162.32(7) . 2_765
Cl6 Sb2 Cl4 103.25(9) . 2_765
Cl5 Sb2 Cl4 88.90(6) . 2_765
Cl4 Sb2 Cl4 87.47(7) . 2_765
Sb2 Cl4 Sb1 176.74(10) . 2_765
Sb2 Cl4 Sb2 92.53(7) . 2_765
Sb1 Cl4 Sb2 84.54(6) 2_765 2_765
Sb2 Cl5 Sb1 100.81(7) . .
N3 Ni1 N4 89.6(3) . .
N3 Ni1 N1 176.0(2) . .
N4 Ni1 N1 89.1(2) . .
N3 Ni1 N2 90.8(3) . .
N4 Ni1 N2 177.9(2) . .
N1 Ni1 N2 90.4(2) . .
C1 N1 C4 105.3(5) . .
C1 N1 Ni1 127.6(4) . .
C4 N1 Ni1 127.1(4) . .
C6 N2 C9 106.3(6) . .
C6 N2 Ni1 127.4(5) . .
C9 N2 Ni1 126.3(5) . .
C14 N3 C11 106.0(6) . .
C14 N3 Ni1 128.5(5) . .
C11 N3 Ni1 125.4(5) . .
C19 N4 C16 105.6(6) . .
C19 N4 Ni1 128.1(5) . .
C16 N4 Ni1 125.9(5) . .
N1 C1 C20 120.6(6) . .
N1 C1 C2 112.0(6) . .
C20 C1 C2 127.5(6) . .
C3 C2 C1 105.9(6) . .
C3 C2 C21 127.3(6) . .
C1 C2 C21 126.7(6) . .
C2 C3 C4 106.3(6) . .
C2 C3 C23 127.9(6) . .
C4 C3 C23 125.6(6) . .
C5 C4 N1 121.7(6) . .
C5 C4 C3 127.2(6) . .
N1 C4 C3 110.3(5) . .
C4 C5 C6 124.9(6) . .
C4 C5 H5 117.5 . .
C6 C5 H5 117.5 . .
N2 C6 C5 123.4(6) . .
N2 C6 C7 110.8(6) . .
C5 C6 C7 125.6(7) . .
C8 C7 C6 106.0(7) . .
C8 C7 C25 129.2(7) . .
C6 C7 C25 124.8(7) . .
C7 C8 C9 107.5(6) . .
C7 C8 C27 128.6(8) . .
C9 C8 C27 123.7(7) . .
C10 C9 N2 123.3(7) . .
C10 C9 C8 126.7(7) . .
N2 C9 C8 109.3(6) . .
C9 C10 C11 124.1(7) . .
C9 C10 H10 117.9 . .
C11 C10 H10 117.9 . .
C10 C11 N3 123.6(7) . .
C10 C11 C12 127.2(8) . .
N3 C11 C12 108.3(8) . .
C13 C12 C11 107.7(7) . .
C13 C12 C29 129.1(8) . .
C11 C12 C29 123.2(9) . .
C12 C13 C14 107.4(7) . .
C12 C13 C31 127.7(9) . .
C14 C13 C31 124.6(9) . .
N3 C14 C15 122.7(7) . .
N3 C14 C13 110.5(7) . .
C15 C14 C13 126.3(7) . .
C16 C15 C14 124.0(7) . .
C16 C15 H15 118.0 . .
C14 C15 H15 118.0 . .
C15 C16 N4 122.7(7) . .
C15 C16 C17 127.3(7) . .
N4 C16 C17 109.1(6) . .
C18 C17 C16 107.2(6) . .
C18 C17 C33 128.2(7) . .
C16 C17 C33 124.6(7) . .
C17 C18 C19 105.3(6) . .
C17 C18 C35 128.6(7) . .
C19 C18 C35 125.3(6) . .
N4 C19 C18 112.7(6) . .
N4 C19 C20 120.9(6) . .
C18 C19 C20 126.3(6) . .
C37 C20 C1 120.9(6) . .
C37 C20 C19 123.4(6) . .
C1 C20 C19 115.3(6) . .
C2 C21 C22 112.4(7) . .
C2 C21 H21A 109.1 . .
C22 C21 H21A 109.1 . .
C2 C21 H21B 109.1 . .
C22 C21 H21B 109.1 . .
H21A C21 H21B 107.9 . .
C21 C22 H22A 109.5 . .
C21 C22 H22B 109.5 . .
H22A C22 H22B 109.5 . .
C21 C22 H22C 109.5 . .
H22A C22 H22C 109.5 . .
H22B C22 H22C 109.5 . .
C3 C23 C24 112.9(6) . .
C3 C23 H23A 109.0 . .
C24 C23 H23A 109.0 . .
C3 C23 H23B 109.0 . .
C24 C23 H23B 109.0 . .
H23A C23 H23B 107.8 . .
C23 C24 H24A 109.5 . .
C23 C24 H24B 109.5 . .
H24A C24 H24B 109.5 . .
C23 C24 H24C 109.5 . .
H24A C24 H24C 109.5 . .
H24B C24 H24C 109.5 . .
C7 C25 C26 115.4(7) . .
C7 C25 H25A 108.4 . .
C26 C25 H25A 108.4 . .
C7 C25 H25B 108.4 . .
C26 C25 H25B 108.4 . .
H25A C25 H25B 107.5 . .
C25 C26 H26A 109.5 . .
C25 C26 H26B 109.5 . .
H26A C26 H26B 109.5 . .
C25 C26 H26C 109.5 . .
H26A C26 H26C 109.5 . .
H26B C26 H26C 109.5 . .
C8 C27 C28 112.8(8) . .
C8 C27 H27A 109.0 . .
C28 C27 H27A 109.0 . .
C8 C27 H27B 109.0 . .
C28 C27 H27B 109.0 . .
H27A C27 H27B 107.8 . .
C27 C28 H28A 109.5 . .
C27 C28 H28B 109.5 . .
H28A C28 H28B 109.5 . .
C27 C28 H28C 109.5 . .
H28A C28 H28C 109.5 . .
H28B C28 H28C 109.5 . .
C12 C29 C30 113.5(7) . .
C12 C29 H29A 108.9 . .
C30 C29 H29A 108.9 . .
C12 C29 H29B 108.9 . .
C30 C29 H29B 108.9 . .
H29A C29 H29B 107.7 . .
C29 C30 H30A 109.5 . .
C29 C30 H30B 109.5 . .
H30A C30 H30B 109.5 . .
C29 C30 H30C 109.5 . .
H30A C30 H30C 109.5 . .
H30B C30 H30C 109.5 . .
C32 C31 C13 115.4(9) . .
C32 C31 H31A 108.4 . .
C13 C31 H31A 108.4 . .
C32 C31 H31B 108.4 . .
C13 C31 H31B 108.4 . .
H31A C31 H31B 107.5 . .
C31 C32 H32A 109.5 . .
C31 C32 H32B 109.5 . .
H32A C32 H32B 109.5 . .
C31 C32 H32C 109.5 . .
H32A C32 H32C 109.5 . .
H32B C32 H32C 109.5 . .
C17 C33 C34 111.6(7) . .
C17 C33 H33A 109.3 . .
C34 C33 H33A 109.3 . .
C17 C33 H33B 109.3 . .
C34 C33 H33B 109.3 . .
H33A C33 H33B 108.0 . .
C33 C34 H34A 109.5 . .
C33 C34 H34B 109.5 . .
H34A C34 H34B 109.5 . .
C33 C34 H34C 109.5 . .
H34A C34 H34C 109.5 . .
H34B C34 H34C 109.5 . .
C18 C35 C36 111.4(6) . .
C18 C35 H35A 109.4 . .
C36 C35 H35A 109.4 . .
C18 C35 H35B 109.4 . .
C36 C35 H35B 109.4 . .
H35A C35 H35B 108.0 . .
C35 C36 H36A 109.5 . .
C35 C36 H36B 109.5 . .
H36A C36 H36B 109.5 . .
C35 C36 H36C 109.5 . .
H36A C36 H36C 109.5 . .
H36B C36 H36C 109.5 . .
C20 C37 C37 125.3(8) . 2_556
C20 C37 H37 117.4 . .
C37 C37 H37 117.3 2_556 .
Cl2S C1S Cl1S 102.4(17) . .
Cl2S C1S H1SA 111.3 . .
Cl1S C1S H1SA 111.3 . .
Cl2S C1S H1SB 111.3 . .
Cl1S C1S H1SB 111.3 . .
H1SA C1S H1SB 109.2 . .
Cl3S C2S Cl4S 118.6(15) . .
Cl3S C2S H2SA 107.7 . .
Cl4S C2S H2SA 107.7 . .
Cl3S C2S H2SB 107.7 . .
Cl4S C2S H2SB 107.7 . .
H2SA C2S H2SB 107.1 . .

loop_
_geom_bond_atom_site_label_1
_geom_bond_atom_site_label_2
_geom_bond_distance
_geom_bond_site_symmetry_2
Sb1 Cl2 2.327(2) .
Sb1 Cl1 2.361(2) .
Sb1 Cl3 2.375(3) .
Sb1 Cl4 3.120(2) 2_765
Sb1 Cl5 3.174(3) .
Sb2 Cl7 2.346(2) .
Sb2 Cl6 2.350(2) .
Sb2 Cl5 2.570(2) .
Sb2 Cl4 2.654(2) .
Sb2 Cl4 3.473(3) 2_765
Cl4 Sb1 3.120(2) 2_765
Cl4 Sb2 3.473(3) 2_765
Ni1 N3 1.887(6) .
Ni1 N4 1.906(6) .
Ni1 N1 1.907(5) .
Ni1 N2 1.909(6) .
N1 C1 1.334(8) .
N1 C4 1.404(8) .
N2 C6 1.356(9) .
N2 C9 1.385(9) .
N3 C14 1.379(10) .
N3 C11 1.406(10) .
N4 C19 1.309(9) .
N4 C16 1.412(9) .
C1 C20 1.445(9) .
C1 C2 1.449(9) .
C2 C3 1.376(9) .
C2 C21 1.495(10) .
C3 C4 1.432(9) .
C3 C23 1.491(9) .
C4 C5 1.360(9) .
C5 C6 1.397(10) .
C5 H5 0.9500 .
C6 C7 1.439(10) .
C7 C8 1.364(11) .
C7 C25 1.494(11) .
C8 C9 1.433(11) .
C8 C27 1.502(10) .
C9 C10 1.367(11) .
C10 C11 1.375(12) .
C10 H10 0.9500 .
C11 C12 1.452(11) .
C12 C13 1.354(13) .
C12 C29 1.502(12) .
C13 C14 1.428(11) .
C13 C31 1.504(12) .
C14 C15 1.391(11) .
C15 C16 1.357(11) .
C15 H15 0.9500 .
C16 C17 1.437(11) .
C17 C18 1.360(10) .
C17 C33 1.504(10) .
C18 C19 1.455(10) .
C18 C35 1.511(10) .
C19 C20 1.455(9) .
C20 C37 1.358(9) .
C21 C22 1.502(12) .
C21 H21A 0.9900 .
C21 H21B 0.9900 .
C22 H22A 0.9800 .
C22 H22B 0.9800 .
C22 H22C 0.9800 .
C23 C24 1.523(11) .
C23 H23A 0.9900 .
C23 H23B 0.9900 .
C24 H24A 0.9800 .
C24 H24B 0.9800 .
C24 H24C 0.9800 .
C25 C26 1.534(13) .
C25 H25A 0.9900 .
C25 H25B 0.9900 .
C26 H26A 0.9800 .
C26 H26B 0.9800 .
C26 H26C 0.9800 .
C27 C28 1.523(14) .
C27 H27A 0.9900 .
C27 H27B 0.9900 .
C28 H28A 0.9800 .
C28 H28B 0.9800 .
C28 H28C 0.9800 .
C29 C30 1.518(13) .
C29 H29A 0.9900 .
C29 H29B 0.9900 .
C30 H30A 0.9800 .
C30 H30B 0.9800 .
C30 H30C 0.9800 .
C31 C32 1.466(14) .
C31 H31A 0.9900 .
C31 H31B 0.9900 .
C32 H32A 0.9800 .
C32 H32B 0.9800 .
C32 H32C 0.9800 .
C33 C34 1.524(12) .
C33 H33A 0.9900 .
C33 H33B 0.9900 .
C34 H34A 0.9800 .
C34 H34B 0.9800 .
C34 H34C 0.9800 .
C35 C36 1.531(11) .
C35 H35A 0.9900 .
C35 H35B 0.9900 .
C36 H36A 0.9800 .
C36 H36B 0.9800 .
C36 H36C 0.9800 .
C37 C37 1.416(13) 2_556
C37 H37 0.9589 .
C1S Cl2S 1.77(2) .
C1S Cl1S 1.79(2) .
C1S H1SA 0.9900 .
C1S H1SB 0.9900 .
C2S Cl3S 1.704(17) .
C2S Cl4S 1.784(17) .
C2S H2SA 0.9900 .
C2S H2SB 0.9900 .
